data_4076683
loop_
_publ_author_name
'Freckmann, Dominique M. M.'
'Dub\'e, Tiffany'
'B\'erub\'e, Christian D.'
'Gambarotta, Sandro'
'Yap, Glenn P. A.'

_publ_section_title
;
 Cyclic Di- and Mixed-Valent Ytterbium Complexes Supported by Dipyrrolide
 Ligands
;
_journal_issue 6
_journal_name_full Organometallics
_journal_page_first 1240
_journal_page_last 1246
_journal_paper_doi 10.1021/om010928f
_journal_volume 21
_journal_year 2002
_chemical_formula_sum 'C64 H80 N8 O3 Yb4'
_chemical_formula_weight 1701.52
_chemical_name_systematic ?
_space_group_IT_number 4
_symmetry_cell_setting monoclinic
_symmetry_space_group_name_Hall 'P 2yb'
_symmetry_space_group_name_H-M 'P 1 21 1'
_atom_sites_solution_hydrogens geom
_atom_sites_solution_primary direct
_atom_sites_solution_secondary difmap
_audit_creation_method SHELXL-97
_cell_angle_alpha 90.00
_cell_angle_beta 103.209(1)
_cell_angle_gamma 90.00
_cell_formula_units_Z 2
_cell_length_a 14.183(1)
_cell_length_b 14.065(1)
_cell_length_c 14.911(1)
_cell_measurement_reflns_used 'reflections from 60 data frames'
_cell_measurement_temperature 236(2)
_cell_measurement_theta_max 28.29
_cell_measurement_theta_min 1.47
_cell_volume 2895.8(3)
_computing_cell_refinement 'Bruker SMART'
_computing_data_collection 'Bruker SMART'
_computing_data_reduction 'Bruker SHELXTL'
_computing_molecular_graphics 'Bruker SHELXTL'
_computing_publication_material 'Bruker SHELXTL'
_computing_structure_refinement 'SHELXL-97 (Sheldrick, 1997)'
_computing_structure_solution 'SHELXS-97 (Sheldrick, 1990)'
_diffrn_ambient_temperature 236(2)
_diffrn_measured_fraction_theta_full 0.994
_diffrn_measured_fraction_theta_max 0.994
_diffrn_measurement_device_type 'CCD area detector'
_diffrn_measurement_method 'phi and omega scans'
_diffrn_radiation_monochromator graphite
_diffrn_radiation_source 'fine-focus sealed tube'
_diffrn_radiation_type MoK\a
_diffrn_radiation_wavelength 0.71073
_diffrn_reflns_av_R_equivalents 0.0495
_diffrn_reflns_av_sigmaI/netI 0.0704
_diffrn_reflns_limit_h_max 17
_diffrn_reflns_limit_h_min -17
_diffrn_reflns_limit_k_max 17
_diffrn_reflns_limit_k_min -17
_diffrn_reflns_limit_l_max 18
_diffrn_reflns_limit_l_min 0
_diffrn_reflns_number 10567
_diffrn_reflns_theta_full 26.37
_diffrn_reflns_theta_max 26.37
_diffrn_reflns_theta_min 1.79
_diffrn_standards_decay_% <1
_diffrn_standards_number '50 standard frames at start and end'
_exptl_absorpt_coefficient_mu 6.454
_exptl_absorpt_correction_T_max 0.928075
_exptl_absorpt_correction_T_min 0.660680
_exptl_absorpt_correction_type multi-scan
_exptl_absorpt_process_details 'Blessing,R., Acta Cryst. (1995) A51 33-38.'
_exptl_crystal_colour red
_exptl_crystal_density_diffrn 1.952
_exptl_crystal_density_method 'not measured'
_exptl_crystal_description block
_exptl_crystal_F_000 1648
_exptl_crystal_size_max 0.10
_exptl_crystal_size_mid 0.10
_exptl_crystal_size_min 0.02
_refine_diff_density_max 0.918
_refine_diff_density_min -0.889
_refine_diff_density_rms 0.120
_refine_ls_abs_structure_details 'Flack H D (1983), Acta Cryst. A39, 876-881'
_refine_ls_abs_structure_Flack -0.014(10)
_refine_ls_extinction_method none
_refine_ls_goodness_of_fit_ref 1.010
_refine_ls_hydrogen_treatment mixed
_refine_ls_matrix_type full
_refine_ls_number_parameters 712
_refine_ls_number_reflns 10547
_refine_ls_number_restraints 1
_refine_ls_restrained_S_all 1.010
_refine_ls_R_factor_all 0.0436
_refine_ls_R_factor_gt 0.0319
_refine_ls_shift/su_max 0.005
_refine_ls_shift/su_mean 0.000
_refine_ls_structure_factor_coef Fsqd
_refine_ls_weighting_details 'calc w=1/[\s^2^(Fo^2^)+(0.0100P)^2^+0.0000P] where P=(Fo^2^+2Fc^2^)/3'
_refine_ls_weighting_scheme calc
_refine_ls_wR_factor_gt 0.0558
_refine_ls_wR_factor_ref 0.0572
_reflns_number_gt 8039
_reflns_number_total 10547
_reflns_threshold_expression >2sigma(I)
_cod_data_source_file om010928f.cif
_cod_data_source_block sg268
_cod_depositor_comments
;
The following automatic conversions were performed:

'_symmetry_cell_setting' value 'Monoclinic' changed to 'monoclinic'
according to /home/saulius/struct/CIF-dictionaries/cif_core.dic
dictionary named 'cif_core.dic' version 2.4.1 from 2010-06-29.

Automatic conversion script
Id: cif_fix_values 1715 2011-07-08 13:25:40Z adriana 
;
_cod_original_cell_volume 2895.6(4)
_cod_original_sg_symbol_H-M P2(1)
_cod_database_code 4076683

loop_
_symmetry_equiv_pos_as_xyz
'x, y, z'
'-x, y+1/2, -z'

loop_
_atom_site_label
_atom_site_type_symbol
_atom_site_fract_x
_atom_site_fract_y
_atom_site_fract_z
_atom_site_U_iso_or_equiv
_atom_site_adp_type
_atom_site_occupancy
_atom_site_symmetry_multiplicity
_atom_site_calc_flag
_atom_site_refinement_flags
Yb1 Yb 0.85967(3) 0.00546(2) 0.73440(2) 0.02400(10) Uani 1 1 d .
Yb2 Yb 0.72254(3) 0.03406(2) 0.88793(2) 0.02098(9) Uani 1 1 d .
Yb3 Yb 0.49933(3) 0.07252(3) 0.75376(2) 0.02696(10) Uani 1 1 d .
Yb4 Yb 0.63637(3) 0.04462(3) 0.59337(2) 0.02287(10) Uani 1 1 d .
N1 N 0.8131(6) -0.1036(5) 0.8557(5) 0.0235(19) Uani 1 1 d .
N2 N 0.9008(5) 0.0814(5) 0.8923(4) 0.0248(17) Uani 1 1 d .
N3 N 0.5498(5) -0.0110(5) 0.9095(4) 0.0226(17) Uani 1 1 d .
N4 N 0.6190(5) 0.1712(5) 0.8724(5) 0.0235(17) Uani 1 1 d .
N5 N 0.4959(5) -0.0430(5) 0.6149(5) 0.0255(18) Uani 1 1 d .
N6 N 0.5073(5) 0.1651(5) 0.6048(5) 0.0279(19) Uani 1 1 d .
N7 N 0.7673(6) -0.0777(6) 0.5848(5) 0.027(2) Uani 1 1 d .
N8 N 0.7893(6) 0.1294(5) 0.6067(5) 0.0295(19) Uani 1 1 d .
O1 O 0.6814(5) 0.0386(5) 0.7403(4) 0.0254(11) Uani 1 1 d .
O2 O 0.9898(5) -0.1017(5) 0.7205(5) 0.0383(19) Uani 1 1 d .
O3 O 0.3521(5) 0.1533(5) 0.7673(5) 0.046(2) Uani 1 1 d .
C1 C 0.7653(7) -0.1854(6) 0.8176(6) 0.032(2) Uani 1 1 d .
H1A H 0.7112 -0.1857 0.7676 0.038 Uiso 1 1 calc R
C2 C 0.8066(7) -0.2653(6) 0.8617(6) 0.037(2) Uani 1 1 d .
H2A H 0.7870 -0.3286 0.8485 0.044 Uiso 1 1 calc R
C3 C 0.8850(7) -0.2329(6) 0.9314(7) 0.036(2) Uani 1 1 d .
H3A H 0.9282 -0.2714 0.9733 0.043 Uiso 1 1 calc R
C4 C 0.8872(6) -0.1374(6) 0.9275(5) 0.026(2) Uani 1 1 d .
C5 C 0.8573(6) 0.1682(6) 0.9054(6) 0.020(2) Uani 1 1 d .
H5A H 0.8437 0.2177 0.8620 0.025 Uiso 1 1 calc R
C6 C 0.8373(7) 0.1699(6) 0.9924(6) 0.030(2) Uani 1 1 d .
H6A H 0.8073 0.2198 1.0172 0.036 Uiso 1 1 calc R
C7 C 0.8702(6) 0.0828(7) 1.0371(5) 0.027(2) Uani 1 1 d .
H7A H 0.8658 0.0637 1.0964 0.032 Uiso 1 1 calc R
C8 C 0.9106(5) 0.0310(6) 0.9744(5) 0.0235(18) Uani 1 1 d .
C9 C 0.9783(7) -0.0995(7) 1.0867(5) 0.032(2) Uani 1 1 d .
H9A H 0.9191 -0.0939 1.1097 0.039 Uiso 1 1 calc R
H9B H 0.9965 -0.1668 1.0891 0.039 Uiso 1 1 calc R
C10 C 1.0587(7) -0.0437(8) 1.1500(6) 0.044(3) Uani 1 1 d .
H10A H 1.0715 -0.0713 1.2120 0.053 Uiso 1 1 calc R
H10B H 1.0378 0.0222 1.1541 0.053 Uiso 1 1 calc R
C11 C 1.1510(7) -0.0452(7) 1.1146(6) 0.041(3) Uani 1 1 d .
H11A H 1.2000 -0.0050 1.1539 0.049 Uiso 1 1 calc R
H11B H 1.1763 -0.1103 1.1175 0.049 Uiso 1 1 calc R
C12 C 1.1320(6) -0.0100(7) 1.0172(6) 0.037(2) Uani 1 1 d .
H12A H 1.1915 -0.0154 0.9947 0.044 Uiso 1 1 calc R
H12B H 1.1143 0.0575 1.0159 0.044 Uiso 1 1 calc R
C13 C 1.0520(7) -0.0645(7) 0.9536(6) 0.030(2) Uani 1 1 d .
H13A H 1.0736 -0.1301 0.9486 0.036 Uiso 1 1 calc R
H13B H 1.0402 -0.0360 0.8921 0.036 Uiso 1 1 calc R
C14 C 0.9566(6) -0.0661(6) 0.9857(5) 0.024(2) Uani 1 1 d .
C15 C 0.5984(7) -0.0956(6) 0.9133(6) 0.028(2) Uani 1 1 d .
H15A H 0.5848 -0.1424 0.8671 0.034 Uiso 1 1 calc R
C16 C 0.6698(6) -0.1038(6) 0.9932(6) 0.028(2) Uani 1 1 d .
H16A H 0.7134 -0.1546 1.0101 0.034 Uiso 1 1 calc R
C17 C 0.6640(7) -0.0221(6) 1.0433(6) 0.033(2) Uani 1 1 d .
H17A H 0.7030 -0.0071 1.1015 0.039 Uiso 1 1 calc R
C18 C 0.5904(5) 0.0336(6) 0.9924(5) 0.0212(17) Uani 1 1 d .
C19 C 0.6365(6) 0.2521(6) 0.8249(6) 0.029(2) Uani 1 1 d .
H19A H 0.6616 0.2521 0.7717 0.035 Uiso 1 1 calc R
C20 C 0.6123(8) 0.3295(7) 0.8658(7) 0.044(3) Uani 1 1 d .
H20A H 0.6175 0.3928 0.8474 0.053 Uiso 1 1 calc R
C21 C 0.5775(9) 0.2987(7) 0.9420(8) 0.054(3) Uani 1 1 d .
H21A H 0.5545 0.3377 0.9835 0.065 Uiso 1 1 calc R
C22 C 0.5831(7) 0.2028(6) 0.9448(6) 0.030(2) Uani 1 1 d .
C23 C 0.4476(6) 0.1359(7) 1.0022(6) 0.029(2) Uani 1 1 d .
H23A H 0.4276 0.2023 1.0052 0.035 Uiso 1 1 calc R
H23B H 0.4163 0.1112 0.9412 0.035 Uiso 1 1 calc R
C24 C 0.4122(7) 0.0787(7) 1.0754(6) 0.036(2) Uani 1 1 d .
H24A H 0.4270 0.0112 1.0693 0.043 Uiso 1 1 calc R
H24B H 0.3417 0.0851 1.0652 0.043 Uiso 1 1 calc R
C25 C 0.4596(8) 0.1123(7) 1.1728(6) 0.040(3) Uani 1 1 d .
H25A H 0.4393 0.1776 1.1816 0.049 Uiso 1 1 calc R
H25B H 0.4389 0.0716 1.2181 0.049 Uiso 1 1 calc R
C26 C 0.5664(7) 0.1083(8) 1.1868(5) 0.045(3) Uani 1 1 d .
H26A H 0.5865 0.0417 1.1856 0.054 Uiso 1 1 calc R
H26B H 0.5962 0.1342 1.2477 0.054 Uiso 1 1 calc R
C27 C 0.6035(7) 0.1643(7) 1.1130(6) 0.037(2) Uani 1 1 d .
H27A H 0.6737 0.1560 1.1235 0.045 Uiso 1 1 calc R
H27B H 0.5906 0.2321 1.1195 0.045 Uiso 1 1 calc R
C28 C 0.5557(6) 0.1325(6) 1.0132(5) 0.025(2) Uani 1 1 d .
C29 C 0.4964(7) -0.1103(6) 0.6850(5) 0.028(2) Uani 1 1 d .
H29A H 0.5505 -0.1466 0.7139 0.034 Uiso 1 1 calc R
C30 C 0.4090(7) -0.1153(7) 0.7047(6) 0.034(2) Uani 1 1 d .
H30A H 0.3929 -0.1522 0.7517 0.041 Uiso 1 1 calc R
C31 C 0.3457(7) -0.0561(6) 0.6433(6) 0.032(2) Uani 1 1 d .
H31A H 0.2791 -0.0486 0.6395 0.039 Uiso 1 1 calc R
C32 C 0.3991(6) -0.0111(6) 0.5894(5) 0.025(2) Uani 1 1 d .
C33 C 0.5782(7) 0.2219(6) 0.5862(6) 0.030(2) Uani 1 1 d .
H33A H 0.6179 0.2608 0.6306 0.036 Uiso 1 1 calc R
C34 C 0.5859(7) 0.2167(7) 0.4959(6) 0.040(3) Uani 1 1 d .
H34A H 0.6300 0.2491 0.4684 0.047 Uiso 1 1 calc R
C35 C 0.5137(7) 0.1524(7) 0.4543(6) 0.035(2) Uani 1 1 d .
H35A H 0.4999 0.1326 0.3924 0.042 Uiso 1 1 calc R
C36 C 0.4669(7) 0.1238(7) 0.5204(6) 0.029(2) Uani 1 1 d .
C37 C 0.3583(6) 0.0048(7) 0.4183(5) 0.037(2) Uani 1 1 d .
H37A H 0.3602 0.0502 0.3689 0.044 Uiso 1 1 calc R
H37B H 0.4101 -0.0417 0.4200 0.044 Uiso 1 1 calc R
C38 C 0.2613(7) -0.0465(8) 0.3961(7) 0.047(3) Uani 1 1 d .
H38A H 0.2530 -0.0790 0.3367 0.056 Uiso 1 1 calc R
H38B H 0.2603 -0.0947 0.4433 0.056 Uiso 1 1 calc R
C39 C 0.1801(7) 0.0211(10) 0.3923(7) 0.068(4) Uani 1 1 d .
H39A H 0.1186 -0.0137 0.3787 0.082 Uiso 1 1 calc R
H39B H 0.1787 0.0671 0.3426 0.082 Uiso 1 1 calc R
C40 C 0.1911(6) 0.0745(9) 0.4843(7) 0.049(3) Uani 1 1 d .
H40A H 0.1834 0.0295 0.5323 0.058 Uiso 1 1 calc R
H40B H 0.1400 0.1225 0.4782 0.058 Uiso 1 1 calc R
C41 C 0.2897(7) 0.1226(7) 0.5128(7) 0.039(3) Uani 1 1 d .
H41A H 0.2909 0.1765 0.4714 0.046 Uiso 1 1 calc R
H41B H 0.2966 0.1483 0.5751 0.046 Uiso 1 1 calc R
C42 C 0.3776(6) 0.0590(6) 0.5120(5) 0.028(2) Uani 1 1 d .
C43 C 0.6850(6) -0.1340(6) 0.5731(6) 0.029(2) Uani 1 1 d .
H43A H 0.6730 -0.1771 0.6174 0.035 Uiso 1 1 calc R
C44 C 0.6217(7) -0.1184(7) 0.4867(6) 0.036(2) Uani 1 1 d .
H44A H 0.5607 -0.1460 0.4634 0.043 Uiso 1 1 calc R
C45 C 0.6714(6) -0.0514(6) 0.4429(5) 0.029(2) Uani 1 1 d .
H45A H 0.6479 -0.0249 0.3841 0.034 Uiso 1 1 calc R
C46 C 0.7611(6) -0.0314(6) 0.5020(6) 0.025(2) Uani 1 1 d .
C47 C 0.8300(7) 0.1923(6) 0.6757(6) 0.025(2) Uani 1 1 d .
H47A H 0.7945 0.2277 0.7101 0.030 Uiso 1 1 calc R
C48 C 0.9274(7) 0.1966(6) 0.6877(6) 0.031(2) Uani 1 1 d .
H48A H 0.9706 0.2328 0.7318 0.037 Uiso 1 1 calc R
C49 C 0.9507(7) 0.1366(7) 0.6214(6) 0.037(2) Uani 1 1 d .
H49A H 1.0130 0.1251 0.6120 0.044 Uiso 1 1 calc R
C50 C 0.8651(6) 0.0971(6) 0.5720(5) 0.023(2) Uani 1 1 d .
C51 C 0.9330(6) -0.0315(7) 0.4892(6) 0.034(3) Uani 1 1 d .
H51A H 0.9900 0.0094 0.4946 0.041 Uiso 1 1 calc R
H51B H 0.9452 -0.0747 0.5422 0.041 Uiso 1 1 calc R
C52 C 0.9187(8) -0.0895(7) 0.4009(6) 0.041(3) Uani 1 1 d .
H52A H 0.8633 -0.1323 0.3963 0.050 Uiso 1 1 calc R
H52B H 0.9763 -0.1283 0.4022 0.050 Uiso 1 1 calc R
C53 C 0.9004(8) -0.0222(8) 0.3156(6) 0.052(3) Uani 1 1 d .
H53A H 0.9565 0.0196 0.3193 0.062 Uiso 1 1 calc R
H53B H 0.8919 -0.0600 0.2591 0.062 Uiso 1 1 calc R
C54 C 0.8127(7) 0.0359(8) 0.3127(5) 0.043(3) Uani 1 1 d .
H54A H 0.7560 -0.0060 0.3013 0.052 Uiso 1 1 calc R
H54B H 0.8045 0.0806 0.2611 0.052 Uiso 1 1 calc R
C55 C 0.8164(7) 0.0915(7) 0.4011(5) 0.037(2) Uani 1 1 d .
H55A H 0.7531 0.1211 0.3973 0.044 Uiso 1 1 calc R
H55B H 0.8641 0.1427 0.4051 0.044 Uiso 1 1 calc R
C56 C 0.8431(6) 0.0312(7) 0.4914(5) 0.0253(19) Uani 1 1 d .
C57 C 1.0899(7) -0.0920(8) 0.7190(7) 0.044(3) Uani 1 1 d .
H57A H 1.1209 -0.0444 0.7641 0.053 Uiso 1 1 calc R
H57B H 1.0963 -0.0718 0.6578 0.053 Uiso 1 1 calc R
C58 C 1.1351(12) -0.1848(12) 0.7418(14) 0.124(7) Uani 1 1 d .
H58A H 1.1841 -0.1813 0.7999 0.149 Uiso 1 1 calc R
H58B H 1.1666 -0.2058 0.6932 0.149 Uiso 1 1 calc R
C59 C 1.0589(10) -0.2505(9) 0.7503(11) 0.084(5) Uani 1 1 d .
H59A H 1.0645 -0.2681 0.8149 0.101 Uiso 1 1 calc R
H59B H 1.0623 -0.3083 0.7146 0.101 Uiso 1 1 calc R
C60 C 0.9692(8) -0.2008(8) 0.7147(8) 0.053(3) Uani 1 1 d .
H60A H 0.9424 -0.2192 0.6505 0.063 Uiso 1 1 calc R
H60B H 0.9219 -0.2166 0.7510 0.063 Uiso 1 1 calc R
C61 C 0.2638(8) 0.1103(10) 0.7798(9) 0.071(4) Uani 1 1 d .
H61A H 0.2774 0.0529 0.8178 0.085 Uiso 1 1 calc R
H61B H 0.2212 0.0937 0.7203 0.085 Uiso 1 1 calc R
C62 C 0.2195(11) 0.1851(15) 0.8271(11) 0.109(7) Uani 1 1 d .
H62A H 0.1491 0.1776 0.8158 0.131 Uiso 1 1 calc R
H62B H 0.2473 0.1854 0.8936 0.131 Uiso 1 1 calc R
C63 C 0.2448(16) 0.2665(13) 0.7850(9) 0.126(9) Uani 1 1 d .
H63A H 0.2434 0.3219 0.8244 0.151 Uiso 1 1 calc R
H63B H 0.1986 0.2771 0.7261 0.151 Uiso 1 1 calc R
C64 C 0.3433(11) 0.2537(10) 0.7694(10) 0.079(5) Uani 1 1 d .
H64A H 0.3491 0.2823 0.7109 0.095 Uiso 1 1 calc R
H64B H 0.3924 0.2814 0.8197 0.095 Uiso 1 1 calc R

loop_
_atom_site_aniso_label
_atom_site_aniso_U_11
_atom_site_aniso_U_22
_atom_site_aniso_U_33
_atom_site_aniso_U_23
_atom_site_aniso_U_13
_atom_site_aniso_U_12
Yb1 0.0233(2) 0.0248(2) 0.02385(18) -0.00088(17) 0.00521(16) -0.00005(18)
Yb2 0.0208(2) 0.0205(2) 0.02130(17) -0.00151(17) 0.00407(16) 0.00012(18)
Yb3 0.0231(2) 0.0318(2) 0.02504(19) 0.00074(17) 0.00353(16) -0.00134(19)
Yb4 0.0200(2) 0.0263(2) 0.02194(17) 0.00057(17) 0.00389(16) -0.00070(18)
N1 0.024(5) 0.024(4) 0.021(4) 0.003(3) 0.003(3) 0.007(4)
N2 0.024(4) 0.028(4) 0.024(3) 0.003(3) 0.009(3) 0.003(3)
N3 0.033(4) 0.015(4) 0.021(3) 0.000(3) 0.008(3) -0.002(3)
N4 0.029(5) 0.020(4) 0.023(4) 0.002(3) 0.009(3) -0.005(3)
N5 0.019(4) 0.022(4) 0.029(4) -0.002(3) -0.007(3) 0.002(3)
N6 0.016(5) 0.034(5) 0.032(4) 0.001(4) 0.002(4) -0.003(4)
N7 0.028(5) 0.028(5) 0.024(4) 0.007(3) 0.006(4) -0.002(4)
N8 0.026(5) 0.037(5) 0.026(4) 0.000(4) 0.009(4) -0.003(4)
O1 0.027(3) 0.024(3) 0.026(2) 0.002(2) 0.007(2) -0.001(2)
O2 0.027(4) 0.041(5) 0.047(4) 0.000(3) 0.008(3) 0.003(3)
O3 0.040(5) 0.045(5) 0.051(4) -0.012(4) 0.005(4) 0.005(4)
C1 0.028(6) 0.025(5) 0.041(5) -0.005(4) 0.003(4) -0.005(4)
C2 0.040(6) 0.019(5) 0.048(6) -0.007(4) 0.003(5) -0.003(4)
C3 0.030(6) 0.026(5) 0.043(5) 0.013(4) -0.012(4) 0.003(4)
C4 0.020(5) 0.030(6) 0.021(4) 0.004(4) -0.008(4) 0.002(4)
C5 0.020(5) 0.016(5) 0.023(5) -0.001(4) 0.000(4) -0.002(4)
C6 0.034(6) 0.018(5) 0.033(5) -0.009(4) -0.001(4) -0.001(4)
C7 0.028(5) 0.030(5) 0.023(4) -0.004(4) 0.006(4) -0.002(4)
C8 0.019(4) 0.026(5) 0.024(4) -0.005(4) 0.002(3) -0.005(4)
C9 0.034(6) 0.038(6) 0.020(4) 0.010(4) -0.003(4) 0.000(4)
C10 0.050(7) 0.052(7) 0.025(5) 0.003(5) -0.001(5) 0.000(6)
C11 0.031(6) 0.028(6) 0.053(6) -0.001(5) -0.009(5) -0.005(5)
C12 0.023(6) 0.035(6) 0.052(6) -0.017(5) 0.009(5) 0.001(5)
C13 0.025(6) 0.030(5) 0.035(5) -0.001(4) 0.005(4) 0.000(4)
C14 0.021(5) 0.024(5) 0.028(4) -0.005(4) 0.003(4) 0.001(4)
C15 0.029(6) 0.026(5) 0.034(5) -0.011(4) 0.016(5) -0.007(4)
C16 0.025(5) 0.026(5) 0.037(5) 0.004(4) 0.014(4) 0.004(4)
C17 0.043(6) 0.027(5) 0.027(4) -0.005(4) 0.006(4) 0.001(4)
C18 0.023(4) 0.025(5) 0.018(3) 0.004(4) 0.011(3) 0.003(4)
C19 0.028(6) 0.035(6) 0.027(4) 0.001(4) 0.010(4) 0.000(4)
C20 0.057(8) 0.030(6) 0.056(6) 0.003(5) 0.035(6) 0.005(5)
C21 0.084(9) 0.016(5) 0.082(8) -0.005(5) 0.058(7) 0.005(6)
C22 0.038(6) 0.022(5) 0.033(5) -0.010(4) 0.016(5) -0.003(4)
C23 0.027(6) 0.030(5) 0.032(5) -0.003(4) 0.009(4) -0.002(4)
C24 0.034(6) 0.032(6) 0.046(5) 0.001(5) 0.019(5) -0.003(5)
C25 0.054(8) 0.041(7) 0.036(5) -0.003(5) 0.032(5) 0.004(6)
C26 0.042(7) 0.077(8) 0.017(4) -0.006(5) 0.013(4) 0.011(6)
C27 0.046(7) 0.036(6) 0.032(5) -0.013(4) 0.014(5) 0.002(5)
C28 0.023(5) 0.032(5) 0.021(4) 0.006(4) 0.009(4) 0.006(4)
C29 0.037(6) 0.024(5) 0.021(4) -0.001(4) 0.001(4) -0.004(4)
C30 0.038(7) 0.044(6) 0.025(5) 0.001(4) 0.016(5) -0.007(5)
C31 0.025(6) 0.040(6) 0.033(5) -0.004(4) 0.008(4) -0.006(4)
C32 0.012(5) 0.039(6) 0.028(4) -0.010(4) 0.008(4) -0.004(4)
C33 0.026(6) 0.025(5) 0.036(5) 0.011(4) 0.004(4) 0.005(4)
C34 0.027(6) 0.049(7) 0.035(5) 0.014(5) -0.007(5) -0.005(5)
C35 0.024(6) 0.055(7) 0.025(5) 0.012(4) 0.003(4) 0.005(5)
C36 0.026(6) 0.037(6) 0.026(4) 0.005(4) 0.011(4) -0.002(4)
C37 0.023(5) 0.056(6) 0.026(4) 0.001(4) -0.006(4) 0.004(5)
C38 0.039(7) 0.056(7) 0.035(5) -0.010(5) -0.014(5) -0.007(5)
C39 0.030(6) 0.097(11) 0.058(6) -0.003(7) -0.031(5) -0.002(7)
C40 0.011(5) 0.073(8) 0.061(6) 0.018(6) 0.005(5) 0.002(5)
C41 0.032(6) 0.046(7) 0.037(5) 0.016(5) 0.005(5) 0.001(5)
C42 0.022(5) 0.031(6) 0.029(4) 0.003(4) 0.003(4) -0.001(4)
C43 0.027(6) 0.032(5) 0.029(5) -0.011(4) 0.007(4) -0.008(4)
C44 0.029(6) 0.049(6) 0.034(5) -0.015(5) 0.015(5) -0.014(5)
C45 0.030(6) 0.043(6) 0.015(4) -0.012(4) 0.009(4) -0.002(4)
C46 0.020(5) 0.032(5) 0.024(4) 0.001(4) 0.006(4) -0.006(4)
C47 0.030(6) 0.016(5) 0.031(5) 0.000(4) 0.013(4) -0.006(4)
C48 0.026(6) 0.027(5) 0.040(5) -0.002(4) 0.009(5) -0.003(4)
C49 0.022(6) 0.044(6) 0.045(6) 0.001(5) 0.009(5) -0.003(4)
C50 0.017(5) 0.032(5) 0.021(4) 0.003(4) 0.006(4) -0.006(4)
C51 0.018(5) 0.056(7) 0.029(5) -0.007(4) 0.006(4) -0.006(5)
C52 0.037(6) 0.055(7) 0.037(5) -0.014(5) 0.017(5) 0.006(5)
C53 0.051(8) 0.070(9) 0.035(5) -0.024(6) 0.008(5) -0.017(6)
C54 0.046(6) 0.066(7) 0.017(4) 0.000(5) 0.006(4) -0.003(6)
C55 0.038(6) 0.049(6) 0.026(4) -0.002(4) 0.012(4) 0.000(5)
C56 0.029(5) 0.030(5) 0.018(3) 0.005(4) 0.008(3) 0.002(4)
C57 0.028(7) 0.061(8) 0.046(6) 0.001(5) 0.013(5) 0.001(5)
C58 0.062(11) 0.111(14) 0.21(2) 0.011(14) 0.061(13) 0.043(11)
C59 0.072(11) 0.063(9) 0.124(13) 0.023(9) 0.035(9) 0.032(8)
C60 0.045(8) 0.051(8) 0.068(8) 0.013(6) 0.023(6) 0.011(6)
C61 0.029(7) 0.089(11) 0.099(10) -0.026(8) 0.023(7) -0.006(7)
C62 0.054(11) 0.20(2) 0.068(10) -0.013(12) -0.002(8) 0.036(12)
C63 0.21(2) 0.120(15) 0.038(7) 0.005(8) 0.008(11) 0.108(16)
C64 0.087(12) 0.057(9) 0.085(10) 0.013(8) 0.002(9) 0.006(8)

loop_
_atom_type_symbol
_atom_type_description
_atom_type_scat_dispersion_real
_atom_type_scat_dispersion_imag
_atom_type_scat_source
C C 0.0033 0.0016 'International Tables Vol C Tables 4.2.6.8 and 6.1.1.4'
H H 0.0000 0.0000 'International Tables Vol C Tables 4.2.6.8 and 6.1.1.4'
N N 0.0061 0.0033 'International Tables Vol C Tables 4.2.6.8 and 6.1.1.4'
Yb Yb -0.3850 5.5486 'International Tables Vol C Tables 4.2.6.8 and 6.1.1.4'
O O 0.0106 0.0060 'International Tables Vol C Tables 4.2.6.8 and 6.1.1.4'

loop_
_geom_angle_atom_site_label_1
_geom_angle_atom_site_label_2
_geom_angle_atom_site_label_3
_geom_angle
O2 Yb1 N1 90.7(2)
O2 Yb1 N2 108.9(2)
N1 Yb1 N2 68.8(2)
O2 Yb1 N7 83.7(2)
N1 Yb1 N7 100.1(2)
N2 Yb1 N7 162.8(3)
O2 Yb1 O1 151.7(2)
N1 Yb1 O1 71.0(2)
N2 Yb1 O1 85.0(2)
N7 Yb1 O1 78.8(2)
O2 Yb1 N8 121.6(2)
N1 Yb1 N8 142.8(2)
N2 Yb1 N8 111.5(2)
N7 Yb1 N8 68.9(2)
O1 Yb1 N8 72.0(2)
O2 Yb1 C50 92.3(2)
N1 Yb1 C50 163.6(2)
N2 Yb1 C50 124.9(2)
N7 Yb1 C50 64.3(2)
O1 Yb1 C50 99.7(2)
N8 Yb1 C50 29.5(2)
O2 Yb1 C47 128.7(3)
N1 Yb1 C47 138.0(3)
N2 Yb1 C47 83.1(2)
N7 Yb1 C47 98.4(2)
O1 Yb1 C47 76.2(3)
N8 Yb1 C47 29.5(2)
C50 Yb1 C47 46.5(3)
O2 Yb1 C49 84.3(3)
N1 Yb1 C49 168.6(2)
N2 Yb1 C49 103.1(2)
N7 Yb1 C49 89.5(2)
O1 Yb1 C49 117.3(2)
N8 Yb1 C49 46.9(2)
C50 Yb1 C49 27.5(2)
C47 Yb1 C49 44.7(3)
O2 Yb1 C48 104.3(3)
N1 Yb1 C48 148.0(2)
N2 Yb1 C48 79.6(2)
N7 Yb1 C48 109.3(2)
O1 Yb1 C48 102.4(2)
N8 Yb1 C48 47.0(2)
C50 Yb1 C48 45.6(2)
C47 Yb1 C48 26.8(2)
C49 Yb1 C48 27.0(2)
O2 Yb1 Yb2 134.78(17)
N1 Yb1 Yb2 46.20(17)
N2 Yb1 Yb2 50.18(17)
N7 Yb1 Yb2 112.60(18)
O1 Yb1 Yb2 39.83(13)
N8 Yb1 Yb2 103.51(17)
C50 Yb1 Yb2 132.87(18)
C47 Yb1 Yb2 91.8(2)
C49 Yb1 Yb2 134.86(19)
C48 Yb1 Yb2 108.59(19)
O2 Yb1 Yb4 131.46(16)
N1 Yb1 Yb4 100.26(16)
N2 Yb1 Yb4 119.23(17)
N7 Yb1 Yb4 47.89(18)
O1 Yb1 Yb4 38.65(13)
N8 Yb1 Yb4 45.35(17)
C50 Yb1 Yb4 65.99(17)
C47 Yb1 Yb4 66.48(19)
C49 Yb1 Yb4 90.72(18)
C48 Yb1 Yb4 90.77(18)
Yb2 Yb1 Yb4 78.481(13)
O1 Yb2 N1 81.5(3)
O1 Yb2 N4 82.0(3)
N1 Yb2 N4 163.5(2)
O1 Yb2 N3 95.2(2)
N1 Yb2 N3 112.5(2)
N4 Yb2 N3 68.8(2)
O1 Yb2 C15 97.7(3)
N1 Yb2 C15 83.0(3)
N4 Yb2 C15 99.0(3)
N3 Yb2 C15 30.3(2)
O1 Yb2 N2 93.0(2)
N1 Yb2 N2 69.8(3)
N4 Yb2 N2 111.5(2)
N3 Yb2 N2 171.72(18)
C15 Yb2 N2 148.8(3)
O1 Yb2 C16 124.8(3)
N1 Yb2 C16 76.9(3)
N4 Yb2 C16 112.8(3)
N3 Yb2 C16 50.6(2)
C15 Yb2 C16 30.0(3)
N2 Yb2 C16 124.4(2)
O1 Yb2 C8 120.0(2)
N1 Yb2 C8 64.6(3)
N4 Yb2 C8 125.2(3)
N3 Yb2 C8 142.3(2)
C15 Yb2 C8 123.1(3)
N2 Yb2 C8 30.5(2)
C16 Yb2 C8 94.9(3)
O1 Yb2 C5 95.8(3)
N1 Yb2 C5 100.6(3)
N4 Yb2 C5 81.3(3)
N3 Yb2 C5 146.3(2)
C15 Yb2 C5 166.4(3)
N2 Yb2 C5 30.9(2)
C16 Yb2 C5 137.8(3)
C8 Yb2 C5 49.5(3)
O1 Yb2 C18 122.1(2)
N1 Yb2 C18 125.5(3)
N4 Yb2 C18 64.4(2)
N3 Yb2 C18 30.2(2)
C15 Yb2 C18 48.4(3)
N2 Yb2 C18 141.8(2)
C16 Yb2 C18 48.9(3)
C8 Yb2 C18 117.9(2)
C5 Yb2 C18 121.7(3)
O1 Yb2 C17 144.0(3)
N1 Yb2 C17 102.3(3)
N4 Yb2 C17 90.9(2)
N3 Yb2 C17 49.9(2)
C15 Yb2 C17 48.4(3)
N2 Yb2 C17 122.1(2)
C16 Yb2 C17 29.4(2)
C8 Yb2 C17 92.8(2)
C5 Yb2 C17 118.1(3)
C18 Yb2 C17 29.5(2)
O1 Yb2 C7 142.6(3)
N1 Yb2 C7 91.1(2)
N4 Yb2 C7 102.2(2)
N3 Yb2 C7 121.2(2)
C15 Yb2 C7 117.8(3)
N2 Yb2 C7 50.5(2)
C16 Yb2 C7 88.3(3)
C8 Yb2 C7 29.8(2)
C5 Yb2 C7 49.5(3)
C18 Yb2 C7 92.0(2)
C17 Yb2 C7 73.3(3)
O3 Yb3 N3 102.0(3)
O3 Yb3 N4 97.8(2)
N3 Yb3 N4 67.5(2)
O3 Yb3 N5 119.6(2)
N3 Yb3 N5 112.6(2)
N4 Yb3 N5 140.4(2)
O3 Yb3 N6 92.5(3)
N3 Yb3 N6 161.7(2)
N4 Yb3 N6 99.6(2)
N5 Yb3 N6 68.4(2)
O3 Yb3 O1 162.3(2)
N3 Yb3 O1 84.9(2)
N4 Yb3 O1 69.5(2)
N5 Yb3 O1 71.0(2)
N6 Yb3 O1 78.1(2)
O3 Yb3 C29 121.7(3)
N3 Yb3 C29 83.5(2)
N4 Yb3 C29 135.3(2)
N5 Yb3 C29 30.2(2)
N6 Yb3 C29 98.6(2)
O1 Yb3 C29 74.9(3)
O3 Yb3 C32 89.7(2)
N3 Yb3 C32 125.7(2)
N4 Yb3 C32 163.1(2)
N5 Yb3 C32 30.0(2)
N6 Yb3 C32 64.8(2)
O1 Yb3 C32 99.5(2)
C29 Yb3 C32 47.3(3)
O3 Yb3 C30 96.1(3)
N3 Yb3 C30 80.2(2)
N4 Yb3 C30 146.8(2)
N5 Yb3 C30 47.3(2)
N6 Yb3 C30 109.7(2)
O1 Yb3 C30 101.1(3)
C29 Yb3 C30 26.8(3)
C32 Yb3 C30 45.7(3)
O3 Yb3 C31 78.4(2)
N3 Yb3 C31 103.8(2)
N4 Yb3 C31 169.8(2)
N5 Yb3 C31 46.9(2)
N6 Yb3 C31 90.0(2)
O1 Yb3 C31 116.1(2)
C29 Yb3 C31 44.9(3)
C32 Yb3 C31 27.1(2)
C30 Yb3 C31 27.1(2)
O3 Yb3 Yb2 137.17(16)
N3 Yb3 Yb2 50.09(17)
N4 Yb3 Yb2 45.15(16)
N5 Yb3 Yb2 102.36(15)
N6 Yb3 Yb2 111.60(16)
O1 Yb3 Yb2 39.39(12)
C29 Yb3 Yb2 90.19(19)
C32 Yb3 Yb2 132.18(18)
C30 Yb3 Yb2 107.3(2)
C31 Yb3 Yb2 133.58(18)
O3 Yb3 Yb4 138.33(18)
N3 Yb3 Yb4 119.70(17)
N4 Yb3 Yb4 98.72(17)
N5 Yb3 Yb4 44.82(17)
N6 Yb3 Yb4 47.11(17)
O1 Yb3 Yb4 38.56(12)
C29 Yb3 Yb4 66.30(19)
C32 Yb3 Yb4 66.21(17)
C30 Yb3 Yb4 90.45(19)
C31 Yb3 Yb4 90.24(18)
Yb2 Yb3 Yb4 77.944(13)
O1 Yb4 N5 84.6(2)
O1 Yb4 N8 83.4(2)
N5 Yb4 N8 168.0(2)
O1 Yb4 N6 90.5(3)
N5 Yb4 N6 72.7(2)
N8 Yb4 N6 108.1(3)
O1 Yb4 N7 88.5(3)
N5 Yb4 N7 107.0(2)
N8 Yb4 N7 72.0(3)
N6 Yb4 N7 179.0(2)
O1 Yb4 C43 93.1(3)
N5 Yb4 C43 77.0(3)
N8 Yb4 C43 102.9(3)
N6 Yb4 C43 149.0(3)
N7 Yb4 C43 30.9(2)
O1 Yb4 C33 95.6(3)
N5 Yb4 C33 103.2(3)
N8 Yb4 C33 78.7(3)
N6 Yb4 C33 30.6(2)
N7 Yb4 C33 149.8(3)
C43 Yb4 C33 171.3(3)
O1 Yb4 C36 117.9(3)
N5 Yb4 C36 64.7(3)
N8 Yb4 C36 122.3(3)
N6 Yb4 C36 31.0(2)
N7 Yb4 C36 149.8(3)
C43 Yb4 C36 126.1(3)
C33 Yb4 C36 48.3(3)
O1 Yb4 C46 115.2(3)
N5 Yb4 C46 121.3(3)
N8 Yb4 C46 63.9(3)
N6 Yb4 C46 150.5(3)
N7 Yb4 C46 30.4(2)
C43 Yb4 C46 49.0(3)
C33 Yb4 C46 126.5(3)
C36 Yb4 C46 126.8(3)
O1 Yb4 C44 121.4(3)
N5 Yb4 C44 72.5(3)
N8 Yb4 C44 113.5(3)
N6 Yb4 C44 129.2(3)
N7 Yb4 C44 51.3(3)
C43 Yb4 C44 30.1(3)
C33 Yb4 C44 141.5(3)
C36 Yb4 C44 99.8(3)
C46 Yb4 C44 49.6(3)
O1 Yb4 C45 138.3(3)
N5 Yb4 C45 99.5(3)
N8 Yb4 C45 89.1(3)
N6 Yb4 C45 130.6(2)
N7 Yb4 C45 50.4(2)
C43 Yb4 C45 48.8(3)
C33 Yb4 C45 123.1(3)
C36 Yb4 C45 100.8(3)
C46 Yb4 C45 29.8(2)
C44 Yb4 C45 29.8(3)
O1 Yb4 C35 139.7(3)
N5 Yb4 C35 89.0(3)
N8 Yb4 C35 100.6(3)
N6 Yb4 C35 49.9(3)
N7 Yb4 C35 131.1(2)
C43 Yb4 C35 124.0(3)
C33 Yb4 C35 47.5(3)
C36 Yb4 C35 28.7(3)
C46 Yb4 C35 102.0(3)
C44 Yb4 C35 94.0(3)
C45 Yb4 C35 82.0(3)
C1 N1 C4 104.0(7)
C1 N1 Yb2 120.7(6)
C4 N1 Yb2 117.2(5)
C1 N1 Yb1 112.7(5)
C4 N1 Yb1 118.2(6)
Yb2 N1 Yb1 84.1(2)
C8 N2 C5 106.2(7)
C8 N2 Yb1 123.9(5)
C5 N2 Yb1 118.8(5)
C8 N2 Yb2 78.0(4)
C5 N2 Yb2 76.7(5)
Yb1 N2 Yb2 81.5(2)
C15 N3 C18 104.6(7)
C15 N3 Yb3 118.1(5)
C18 N3 Yb3 125.1(5)
C15 N3 Yb2 74.9(5)
C18 N3 Yb2 77.9(4)
Yb3 N3 Yb2 81.5(2)
C22 N4 C19 106.1(7)
C22 N4 Yb2 120.9(6)
C19 N4 Yb2 122.0(6)
C22 N4 Yb3 114.4(6)
C19 N4 Yb3 105.0(5)
Yb2 N4 Yb3 85.7(2)
C32 N5 C29 104.7(8)
C32 N5 Yb4 125.5(6)
C29 N5 Yb4 125.0(5)
C32 N5 Yb3 81.7(5)
C29 N5 Yb3 80.4(5)
Yb4 N5 Yb3 85.5(2)
C36 N6 C33 103.5(8)
C36 N6 Yb4 79.3(5)
C33 N6 Yb4 78.5(5)
C36 N6 Yb3 118.5(6)
C33 N6 Yb3 130.2(5)
Yb4 N6 Yb3 84.0(2)
C43 N7 C46 106.1(7)
C43 N7 Yb4 77.9(5)
C46 N7 Yb4 80.1(5)
C43 N7 Yb1 127.6(6)
C46 N7 Yb1 118.2(6)
Yb4 N7 Yb1 83.3(2)
C50 N8 C47 105.2(7)
C50 N8 Yb4 124.4(6)
C47 N8 Yb4 125.9(6)
C50 N8 Yb1 81.4(5)
C47 N8 Yb1 81.9(5)
Yb4 N8 Yb1 85.3(2)
Yb4 O1 Yb2 178.3(4)
Yb4 O1 Yb1 92.2(2)
Yb2 O1 Yb1 89.5(2)
Yb4 O1 Yb3 90.1(2)
Yb2 O1 Yb3 88.2(2)
Yb1 O1 Yb3 177.7(2)
C57 O2 C60 106.4(8)
C57 O2 Yb1 135.9(6)
C60 O2 Yb1 117.7(6)
C64 O3 C61 109.4(10)
C64 O3 Yb3 123.3(8)
C61 O3 Yb3 127.2(7)
N1 C1 C2 111.7(8)
C1 C2 C3 105.5(8)
C4 C3 C2 108.2(7)
C3 C4 N1 110.6(7)
C3 C4 C14 130.4(7)
N1 C4 C14 119.0(7)
C6 C5 N2 109.6(7)
C6 C5 Yb2 78.9(5)
N2 C5 Yb2 72.4(5)
C5 C6 C7 107.9(8)
C5 C6 Yb2 71.4(5)
C7 C6 Yb2 75.8(5)
C6 C7 C8 105.9(8)
C6 C7 Yb2 74.3(4)
C8 C7 Yb2 71.7(4)
N2 C8 C7 110.3(8)
N2 C8 C14 120.8(7)
C7 C8 C14 128.9(8)
N2 C8 Yb2 71.4(4)
C7 C8 Yb2 78.5(5)
C14 C8 Yb2 115.2(5)
C10 C9 C14 113.8(7)
C9 C10 C11 111.1(8)
C12 C11 C10 110.7(8)
C11 C12 C13 112.5(8)
C12 C13 C14 113.6(8)
C8 C14 C4 108.9(7)
C8 C14 C9 111.7(7)
C4 C14 C9 108.3(7)
C8 C14 C13 110.0(8)
C4 C14 C13 109.4(7)
C9 C14 C13 108.4(7)
N3 C15 C16 111.8(8)
N3 C15 Yb2 74.8(5)
C16 C15 Yb2 78.4(5)
C15 C16 C17 105.9(8)
C15 C16 Yb2 71.6(5)
C17 C16 Yb2 77.1(5)
C18 C17 C16 107.7(8)
C18 C17 Yb2 73.1(5)
C16 C17 Yb2 73.6(5)
C17 C18 N3 109.9(7)
C17 C18 C28 129.8(7)
N3 C18 C28 120.2(7)
C17 C18 Yb2 77.4(5)
N3 C18 Yb2 71.9(4)
C28 C18 Yb2 114.4(5)
C20 C19 N4 109.9(9)
C19 C20 C21 107.1(9)
C22 C21 C20 107.7(9)
N4 C22 C21 109.3(8)
N4 C22 C28 120.8(8)
C21 C22 C28 129.9(9)
C24 C23 C28 113.5(7)
C23 C24 C25 111.7(8)
C26 C25 C24 109.6(8)
C25 C26 C27 112.6(8)
C26 C27 C28 113.1(8)
C18 C28 C23 111.9(7)
C18 C28 C22 108.0(7)
C23 C28 C22 108.3(7)
C18 C28 C27 111.5(7)
C23 C28 C27 107.8(7)
C22 C28 C27 109.3(7)
C30 C29 N5 110.5(8)
C30 C29 Yb3 84.5(6)
N5 C29 Yb3 69.4(4)
C29 C30 C31 108.1(9)
C29 C30 Yb3 68.7(6)
C31 C30 Yb3 78.9(5)
C32 C31 C30 107.4(9)
C32 C31 Yb3 67.5(5)
C30 C31 Yb3 74.0(5)
C31 C32 N5 109.1(8)
C31 C32 C42 135.3(8)
N5 C32 C42 115.5(7)
C31 C32 Yb3 85.4(5)
N5 C32 Yb3 68.3(4)
C42 C32 Yb3 111.9(5)
N6 C33 C34 113.3(8)
N6 C33 Yb4 71.0(5)
C34 C33 Yb4 83.9(6)
C33 C34 C35 104.7(9)
C33 C34 Yb4 67.1(5)
C35 C34 Yb4 75.5(5)
C36 C35 C34 107.2(9)
C36 C35 Yb4 68.4(5)
C34 C35 Yb4 75.8(5)
N6 C36 C35 111.3(8)
N6 C36 C42 118.9(8)
C35 C36 C42 129.8(8)
N6 C36 Yb4 69.8(5)
C35 C36 Yb4 82.9(6)
C42 C36 Yb4 115.9(6)
C38 C37 C42 113.0(8)
C39 C38 C37 111.1(9)
C38 C39 C40 111.0(8)
C39 C40 C41 111.4(9)
C42 C41 C40 115.6(8)
C32 C42 C36 108.0(6)
C32 C42 C41 113.6(7)
C36 C42 C41 107.9(7)
C32 C42 C37 109.4(7)
C36 C42 C37 109.5(7)
C41 C42 C37 108.3(7)
N7 C43 C44 111.6(8)
N7 C43 Yb4 71.2(5)
C44 C43 Yb4 80.1(5)
C43 C44 C45 104.1(8)
C43 C44 Yb4 69.8(5)
C45 C44 Yb4 74.6(5)
C46 C45 C44 108.6(8)
C46 C45 Yb4 72.3(5)
C44 C45 Yb4 75.6(5)
C45 C46 N7 109.3(8)
C45 C46 C56 132.0(8)
N7 C46 C56 118.6(7)
C45 C46 Yb4 77.9(5)
N7 C46 Yb4 69.5(5)
C56 C46 Yb4 115.9(6)
C48 C47 N8 111.7(9)
C48 C47 Yb1 85.7(6)
N8 C47 Yb1 68.6(5)
C47 C48 C49 106.2(9)
C47 C48 Yb1 67.5(5)
C49 C48 Yb1 76.2(5)
C50 C49 C48 107.4(9)
C50 C49 Yb1 67.2(5)
C48 C49 Yb1 76.8(6)
C49 C50 N8 109.6(8)
C49 C50 C56 132.4(8)
N8 C50 C56 118.1(7)
C49 C50 Yb1 85.3(5)
N8 C50 Yb1 69.1(4)
C56 C50 Yb1 111.9(5)
C52 C51 C56 111.9(7)
C51 C52 C53 110.2(8)
C54 C53 C52 109.9(9)
C53 C54 C55 113.3(7)
C54 C55 C56 114.9(8)
C50 C56 C46 107.8(7)
C50 C56 C55 108.8(7)
C46 C56 C55 111.6(7)
C50 C56 C51 110.3(6)
C46 C56 C51 109.2(8)
C55 C56 C51 109.1(7)
O2 C57 C58 107.3(10)
C57 C58 C59 107.0(12)
C58 C59 C60 105.8(11)
O2 C60 C59 107.5(10)
O3 C61 C62 103.8(12)
C63 C62 C61 100.8(14)
C62 C63 C64 108.7(14)
O3 C64 C63 102.4(12)

loop_
_geom_bond_atom_site_label_1
_geom_bond_atom_site_label_2
_geom_bond_distance
Yb1 O2 2.428(7)
Yb1 N1 2.570(8)
Yb1 N2 2.529(7)
Yb1 N7 2.593(8)
Yb1 O1 2.592(7)
Yb1 N8 2.607(7)
Yb1 C50 2.759(8)
Yb1 C47 2.771(9)
Yb1 C49 2.984(10)
Yb1 C48 2.991(9)
Yb1 Yb2 3.3496(6)
Yb1 Yb4 3.4223(5)
Yb2 O1 2.146(6)
Yb2 N1 2.431(7)
Yb2 N4 2.403(7)
Yb2 N3 2.621(7)
Yb2 C15 2.622(9)
Yb2 N2 2.601(8)
Yb2 C16 2.706(8)
Yb2 C8 2.684(7)
Yb2 C5 2.655(9)
Yb2 C18 2.697(7)
Yb2 C17 2.750(9)
Yb2 C7 2.770(8)
Yb3 O3 2.426(8)
Yb3 N3 2.554(6)
Yb3 N4 2.562(7)
Yb3 N5 2.624(7)
Yb3 N6 2.599(8)
Yb3 O1 2.679(7)
Yb3 C29 2.765(8)
Yb3 C32 2.796(8)
Yb3 C30 2.954(10)
Yb3 C31 3.016(9)
Yb3 Yb4 3.4316(6)
Yb4 O1 2.139(6)
Yb4 N5 2.426(8)
Yb4 N8 2.443(8)
Yb4 N6 2.528(8)
Yb4 N7 2.557(8)
Yb4 C43 2.641(9)
Yb4 C33 2.620(8)
Yb4 C36 2.647(9)
Yb4 C46 2.688(9)
Yb4 C44 2.771(9)
Yb4 C45 2.759(8)
Yb4 C35 2.825(8)
N1 C1 1.390(11)
N1 C4 1.400(10)
N2 C8 1.394(10)
N2 C5 1.401(11)
N3 C15 1.370(11)
N3 C18 1.388(9)
N4 C22 1.368(11)
N4 C19 1.393(11)
N5 C32 1.411(10)
N5 C29 1.409(11)
N6 C36 1.386(11)
N6 C33 1.361(11)
N7 C43 1.388(11)
N7 C46 1.381(11)
N8 C50 1.372(11)
N8 C47 1.379(11)
O2 C57 1.431(11)
O2 C60 1.423(12)
O3 C64 1.418(14)
O3 C61 1.440(13)
C1 C2 1.364(12)
C2 C3 1.412(12)
C3 C4 1.345(12)
C4 C14 1.529(11)
C5 C6 1.390(12)
C6 C7 1.421(12)
C7 C8 1.405(11)
C8 C14 1.507(12)
C9 C10 1.521(12)
C9 C14 1.540(11)
C10 C11 1.520(14)
C11 C12 1.501(12)
C12 C13 1.511(11)
C13 C14 1.535(13)
C15 C16 1.382(12)
C16 C17 1.383(12)
C17 C18 1.385(11)
C18 C28 1.531(12)
C19 C20 1.331(13)
C20 C21 1.406(13)
C21 C22 1.351(12)
C22 C28 1.534(12)
C23 C24 1.530(12)
C23 C28 1.505(12)
C24 C25 1.529(12)
C25 C26 1.482(13)
C26 C27 1.541(13)
C27 C28 1.553(11)
C29 C30 1.340(13)
C30 C31 1.401(13)
C31 C32 1.377(12)
C32 C42 1.495(11)
C33 C34 1.378(13)
C34 C35 1.401(13)
C35 C36 1.368(12)
C36 C42 1.542(12)
C37 C38 1.522(12)
C37 C42 1.560(11)
C38 C39 1.485(14)
C39 C40 1.539(14)
C40 C41 1.524(12)
C41 C42 1.538(12)
C43 C44 1.409(12)
C44 C45 1.422(12)
C45 C46 1.400(11)
C46 C56 1.496(11)
C47 C48 1.353(12)
C48 C49 1.395(13)
C49 C50 1.384(11)
C50 C56 1.493(11)
C51 C52 1.523(11)
C51 C56 1.557(12)
C52 C53 1.559(13)
C53 C54 1.481(14)
C54 C55 1.523(11)
C55 C56 1.563(11)
C57 C58 1.459(17)
C58 C59 1.450(19)
C59 C60 1.441(15)
C61 C62 1.484(19)
C62 C63 1.39(2)
C63 C64 1.48(2)
